data_1543945
loop_
_publ_author_name
'Na Xing'
'Li Ting Xu'
'Feng Ying Bai'
'Hui Shan'
'Yong Heng Xing'
'Zhan Shi'

_publ_section_title
;
 Synthesis and characterization of novel transition metal complexes with
 indole acetic acid ligands: Evaluation of their catalytic activity for
 the oxidation of cyclohexane
;
_journal_name_full 'Inorganica Chimica Acta'
_journal_page_first 360
_journal_page_last 366
_journal_paper_doi 10.1016/j.ica.2013.09.004
_journal_volume 409B
_journal_year 2014
_chemical_formula_sum 'C32 H26 N4 Ni O5'
_chemical_formula_weight 605.28
_space_group_IT_number 14
_symmetry_cell_setting monoclinic
_symmetry_space_group_name_Hall '-P 2yn'
_symmetry_space_group_name_H-M 'P 1 21/n 1'
_atom_sites_solution_hydrogens geom
_atom_sites_solution_primary direct
_atom_sites_solution_secondary difmap
_cell_angle_alpha 90.00
_cell_angle_beta 103.91(3)
_cell_angle_gamma 90.00
_cell_formula_units_Z 4
_cell_length_a 13.097(3)
_cell_length_b 12.836(3)
_cell_length_c 16.875(3)
_cell_measurement_temperature 293(2)
_cell_measurement_theta_max 27.42
_cell_measurement_theta_min 3.06
_cell_volume 2753.7(11)
_computing_cell_refinement 'Bruker XSCANS'
_computing_data_collection 'Bruker XSCANS'
_computing_data_reduction 'Bruker SHELXTL'
_computing_molecular_graphics 'Bruker SHELXTL'
_computing_publication_material 'Bruker SHELXTL'
_computing_structure_refinement 'SHELXL-97 (Sheldrick, 1997)'
_computing_structure_solution 'SHELXS-97 (Sheldrick, 1990)'
_diffrn_ambient_temperature 293(2)
_diffrn_measured_fraction_theta_full 0.997
_diffrn_measured_fraction_theta_max 0.997
_diffrn_measurement_device_type 'Bruker P4'
_diffrn_measurement_method '\w scans'
_diffrn_radiation_monochromator graphite
_diffrn_radiation_source 'fine-focus sealed tube'
_diffrn_radiation_type MoK\a
_diffrn_radiation_wavelength 0.71073
_diffrn_reflns_av_R_equivalents 0.0618
_diffrn_reflns_av_sigmaI/netI 0.0510
_diffrn_reflns_limit_h_max 16
_diffrn_reflns_limit_h_min -16
_diffrn_reflns_limit_k_max 16
_diffrn_reflns_limit_k_min -16
_diffrn_reflns_limit_l_max 21
_diffrn_reflns_limit_l_min -21
_diffrn_reflns_number 26412
_diffrn_reflns_theta_full 27.42
_diffrn_reflns_theta_max 27.42
_diffrn_reflns_theta_min 3.06
_diffrn_standards_decay_% 0
_diffrn_standards_interval_count 0
_diffrn_standards_interval_time 0
_diffrn_standards_number 0
_exptl_absorpt_coefficient_mu 0.755
_exptl_absorpt_correction_T_max 0.9149
_exptl_absorpt_correction_T_min 0.8576
_exptl_absorpt_correction_type multi-scan
_exptl_absorpt_process_details sadabs
_exptl_crystal_colour green
_exptl_crystal_density_diffrn 1.460
_exptl_crystal_density_method 'not measured'
_exptl_crystal_description block
_exptl_crystal_F_000 1256
_exptl_crystal_size_max 0.21
_exptl_crystal_size_mid 0.17
_exptl_crystal_size_min 0.12
_refine_diff_density_max 0.335
_refine_diff_density_min -0.299
_refine_diff_density_rms 0.060
_refine_ls_extinction_method none
_refine_ls_goodness_of_fit_ref 1.057
_refine_ls_hydrogen_treatment mixed
_refine_ls_matrix_type full
_refine_ls_number_parameters 391
_refine_ls_number_reflns 6264
_refine_ls_number_restraints 0
_refine_ls_restrained_S_all 1.057
_refine_ls_R_factor_all 0.0697
_refine_ls_R_factor_gt 0.0466
_refine_ls_shift/su_max 0.001
_refine_ls_shift/su_mean 0.000
_refine_ls_structure_factor_coef Fsqd
_refine_ls_weighting_details 'calc w=1/[\s^2^(Fo^2^)+(0.0352P)^2^+1.4291P] where P=(Fo^2^+2Fc^2^)/3'
_refine_ls_weighting_scheme calc
_refine_ls_wR_factor_gt 0.0927
_refine_ls_wR_factor_ref 0.1002
_reflns_number_gt 4673
_reflns_number_total 6264
_reflns_threshold_expression >2sigma(I)
_cod_data_source_file ICA-2014-409B-360-366-1.cif
_cod_data_source_block bai-736
_cod_depositor_comments
;
The following automatic conversions were performed:

'_symmetry_cell_setting' value 'Monoclinic' changed to 'monoclinic'
according to the built-in table from CIF Core dictionary named
'cif_core.dic' version 2.4.1 from 2010-06-29.

Automatic conversion script
Id: cif_fix_values 4624 2016-04-14 12:54:50Z antanas 

The following automatic conversions were performed:

'_journal_paper_doi' value
'http://dx.doi.org/10.1016/j.ica.2013.09.004' was changed to
'10.1016/j.ica.2013.09.004'.

Automatic conversion script
Id: cif_fix_values 6433 2018-09-21 13:16:33Z andrius 
;
_cod_original_cell_volume 2753.7(10)
_cod_original_sg_symbol_H-M P2(1)/n
_cod_database_code 1543945

loop_
_symmetry_equiv_pos_as_xyz
'x, y, z'
'-x+1/2, y+1/2, -z+1/2'
'-x, -y, -z'
'x-1/2, -y-1/2, z-1/2'

loop_
_atom_site_label
_atom_site_type_symbol
_atom_site_fract_x
_atom_site_fract_y
_atom_site_fract_z
_atom_site_U_iso_or_equiv
_atom_site_adp_type
_atom_site_occupancy
_atom_site_symmetry_multiplicity
_atom_site_calc_flag
_atom_site_refinement_flags
_atom_site_disorder_assembly
_atom_site_disorder_group
H4A H 0.217(3) 0.351(3) 0.669(3) 0.101(14) Uiso 1 1 d . . .
H3A H 0.806(3) -0.299(3) 0.704(2) 0.084(13) Uiso 1 1 d . . .
Ni1 Ni 0.67282(2) 0.08353(2) 0.971415(17) 0.02544(9) Uani 1 1 d . . .
O1 O 0.54713(11) -0.01756(13) 0.91134(10) 0.0311(4) Uani 1 1 d . . .
O2 O 0.69330(12) -0.00567(15) 0.87091(11) 0.0382(4) Uani 1 1 d . . .
O3 O 0.62538(13) 0.20866(14) 0.89594(10) 0.0372(4) Uani 1 1 d . . .
O4 O 0.51304(15) 0.28559(17) 0.95763(12) 0.0531(6) Uani 1 1 d . . .
O5W O 0.60508(12) 0.14445(14) 1.05948(10) 0.0304(4) Uani 1 1 d . . .
H5WA H 0.5686 0.1947 1.0408 0.046 Uiso 1 1 calc R . .
H5WB H 0.560(3) 0.100(3) 1.070(2) 0.066(11) Uiso 1 1 d . . .
N1 N 0.82481(14) 0.13895(17) 1.00945(12) 0.0314(5) Uani 1 1 d . . .
N2 N 0.73943(15) -0.03535(16) 1.05138(12) 0.0311(5) Uani 1 1 d . . .
N3 N 0.7718(2) -0.2872(2) 0.73782(17) 0.0543(7) Uani 1 1 d . . .
N4 N 0.2711(2) 0.3741(2) 0.71551(16) 0.0586(7) Uani 1 1 d . . .
C1 C 0.8654(2) 0.2261(2) 0.98761(18) 0.0456(7) Uani 1 1 d . . .
H1A H 0.8207 0.2746 0.9560 0.055 Uiso 1 1 calc R . .
C2 C 0.9735(2) 0.2475(3) 1.0105(2) 0.0628(10) Uani 1 1 d . . .
H2A H 0.9996 0.3087 0.9935 0.075 Uiso 1 1 calc R . .
C3 C 1.0398(2) 0.1783(3) 1.0579(2) 0.0633(10) Uani 1 1 d . . .
H3B H 1.1116 0.1919 1.0727 0.076 Uiso 1 1 calc R . .
C4 C 1.00060(19) 0.0869(3) 1.08424(18) 0.0499(8) Uani 1 1 d . . .
C5 C 1.0623(2) 0.0111(3) 1.1375(2) 0.0637(11) Uani 1 1 d . . .
H5A H 1.1346 0.0206 1.1554 0.076 Uiso 1 1 calc R . .
C6 C 1.0177(2) -0.0730(3) 1.1617(2) 0.0656(10) Uani 1 1 d . . .
H6A H 1.0598 -0.1196 1.1974 0.079 Uiso 1 1 calc R . .
C7 C 0.9071(2) -0.0938(3) 1.13451(17) 0.0488(8) Uani 1 1 d . . .
C8 C 0.8550(3) -0.1812(3) 1.1569(2) 0.0642(9) Uani 1 1 d . . .
H8A H 0.8930 -0.2308 1.1922 0.077 Uiso 1 1 calc R . .
C9 C 0.7502(3) -0.1935(3) 1.1274(2) 0.0588(8) Uani 1 1 d . . .
H9A H 0.7158 -0.2509 1.1422 0.071 Uiso 1 1 calc R . .
C10 C 0.6948(2) -0.1186(2) 1.07445(17) 0.0423(6) Uani 1 1 d . . .
H10A H 0.6227 -0.1276 1.0543 0.051 Uiso 1 1 calc R . .
C11 C 0.84473(18) -0.0225(2) 1.08119(15) 0.0332(6) Uani 1 1 d . . .
C12 C 0.89079(18) 0.0696(2) 1.05725(15) 0.0337(6) Uani 1 1 d . . .
C13 C 0.60598(18) -0.0486(2) 0.86571(15) 0.0326(6) Uani 1 1 d . . .
C14 C 0.5689(2) -0.1350(2) 0.80502(18) 0.0481(7) Uani 1 1 d . . .
H14A H 0.5156 -0.1750 0.8228 0.058 Uiso 1 1 calc R . .
H14B H 0.5358 -0.1041 0.7527 0.058 Uiso 1 1 calc R . .
C15 C 0.6533(2) -0.2081(2) 0.79327(17) 0.0412(7) Uani 1 1 d . . .
C16 C 0.6998(2) -0.2086(2) 0.72929(18) 0.0500(8) Uani 1 1 d . . .
H16A H 0.6846 -0.1620 0.6859 0.060 Uiso 1 1 calc R . .
C17 C 0.7740(2) -0.3389(2) 0.80870(19) 0.0482(7) Uani 1 1 d . . .
C18 C 0.8353(3) -0.4216(3) 0.8457(3) 0.0732(10) Uani 1 1 d . . .
H18A H 0.8836 -0.4534 0.8211 0.088 Uiso 1 1 calc R . .
C19 C 0.8220(4) -0.4556(3) 0.9210(3) 0.0910(14) Uani 1 1 d . . .
H19A H 0.8625 -0.5107 0.9474 0.109 Uiso 1 1 calc R . .
C20 C 0.7493(4) -0.4083(3) 0.9573(3) 0.0882(13) Uani 1 1 d . . .
H20A H 0.7428 -0.4320 1.0080 0.106 Uiso 1 1 calc R . .
C21 C 0.6875(3) -0.3286(3) 0.9209(2) 0.0654(10) Uani 1 1 d . . .
H21A H 0.6379 -0.2992 0.9454 0.079 Uiso 1 1 calc R . .
C22 C 0.6999(2) -0.2912(2) 0.84568(17) 0.0436(7) Uani 1 1 d . . .
C23 C 0.56121(19) 0.2808(2) 0.90285(16) 0.0380(6) Uani 1 1 d . . .
C24 C 0.5449(2) 0.3686(3) 0.8395(2) 0.0561(9) Uani 1 1 d . . .
H24A H 0.5770 0.4318 0.8656 0.067 Uiso 1 1 calc R . .
H24B H 0.5805 0.3503 0.7972 0.067 Uiso 1 1 calc R . .
C25 C 0.4318(2) 0.3894(2) 0.80086(17) 0.0425(7) Uani 1 1 d . . .
C26 C 0.3734(3) 0.3386(3) 0.73460(19) 0.0565(8) Uani 1 1 d . . .
H26A H 0.3991 0.2869 0.7060 0.068 Uiso 1 1 calc R . .
C27 C 0.2634(2) 0.4512(2) 0.76950(18) 0.0452(7) Uani 1 1 d . . .
C28 C 0.1776(2) 0.5111(3) 0.7759(3) 0.0688(11) Uani 1 1 d . . .
H28A H 0.1127 0.5031 0.7391 0.083 Uiso 1 1 calc R . .
C29 C 0.1911(3) 0.5816(3) 0.8374(3) 0.0836(13) Uani 1 1 d . . .
H29A H 0.1337 0.6205 0.8439 0.100 Uiso 1 1 calc R . .
C30 C 0.2879(3) 0.5971(3) 0.8906(3) 0.0778(12) Uani 1 1 d . . .
H30A H 0.2947 0.6482 0.9306 0.093 Uiso 1 1 calc R . .
C31 C 0.3749(3) 0.5387(3) 0.8861(2) 0.0569(8) Uani 1 1 d . . .
H31A H 0.4396 0.5493 0.9227 0.068 Uiso 1 1 calc R . .
C32 C 0.3628(2) 0.4625(2) 0.82442(16) 0.0380(6) Uani 1 1 d . . .

loop_
_atom_site_aniso_label
_atom_site_aniso_U_11
_atom_site_aniso_U_22
_atom_site_aniso_U_33
_atom_site_aniso_U_23
_atom_site_aniso_U_13
_atom_site_aniso_U_12
Ni1 0.01907(14) 0.03037(17) 0.02651(16) 0.00117(14) 0.00477(11) -0.00068(13)
O1 0.0225(8) 0.0405(11) 0.0321(9) -0.0054(8) 0.0101(7) -0.0034(7)
O2 0.0272(9) 0.0484(12) 0.0425(10) -0.0110(9) 0.0148(8) -0.0078(8)
O3 0.0383(9) 0.0389(11) 0.0376(10) 0.0115(8) 0.0155(8) 0.0084(8)
O4 0.0543(12) 0.0600(14) 0.0513(12) 0.0190(11) 0.0250(10) 0.0249(10)
O5W 0.0259(8) 0.0351(10) 0.0304(9) 0.0019(8) 0.0073(7) 0.0006(7)
N1 0.0249(9) 0.0378(13) 0.0327(11) -0.0072(9) 0.0090(9) -0.0061(9)
N2 0.0272(10) 0.0342(12) 0.0308(11) 0.0016(9) 0.0046(9) 0.0021(9)
N3 0.0630(17) 0.0519(17) 0.0605(17) -0.0145(14) 0.0392(15) -0.0021(13)
N4 0.0630(18) 0.0645(19) 0.0392(15) 0.0081(14) -0.0052(13) -0.0161(15)
C1 0.0437(15) 0.0436(17) 0.0525(17) -0.0084(14) 0.0174(14) -0.0158(13)
C2 0.0515(19) 0.073(2) 0.069(2) -0.019(2) 0.0242(18) -0.0353(18)
C3 0.0301(15) 0.095(3) 0.067(2) -0.035(2) 0.0173(15) -0.0238(17)
C4 0.0226(12) 0.083(2) 0.0464(16) -0.0230(17) 0.0115(12) -0.0033(14)
C5 0.0202(13) 0.107(3) 0.057(2) -0.028(2) -0.0037(13) 0.0153(17)
C6 0.0399(17) 0.092(3) 0.055(2) -0.004(2) -0.0073(15) 0.0336(19)
C7 0.0410(15) 0.061(2) 0.0413(16) -0.0027(15) 0.0028(13) 0.0204(14)
C8 0.075(2) 0.057(2) 0.055(2) 0.0221(17) 0.0051(18) 0.0284(19)
C9 0.074(2) 0.0464(19) 0.056(2) 0.0176(16) 0.0170(18) 0.0039(17)
C10 0.0438(15) 0.0388(16) 0.0432(16) 0.0083(13) 0.0079(13) -0.0017(12)
C11 0.0264(12) 0.0389(15) 0.0312(13) -0.0043(11) 0.0008(10) 0.0102(11)
C12 0.0237(11) 0.0461(16) 0.0315(13) -0.0131(12) 0.0068(10) 0.0011(11)
C13 0.0271(12) 0.0393(15) 0.0302(13) -0.0050(11) 0.0048(10) -0.0015(10)
C14 0.0372(14) 0.058(2) 0.0511(17) -0.0246(15) 0.0148(13) -0.0106(14)
C15 0.0410(14) 0.0448(17) 0.0420(15) -0.0188(13) 0.0182(13) -0.0145(13)
C16 0.0606(18) 0.0483(19) 0.0480(17) -0.0111(15) 0.0268(15) -0.0101(15)
C17 0.0529(17) 0.0371(17) 0.0547(18) -0.0172(15) 0.0131(15) -0.0092(14)
C18 0.083(3) 0.046(2) 0.088(3) -0.018(2) 0.016(2) 0.0022(19)
C19 0.122(4) 0.043(2) 0.092(3) 0.002(2) -0.005(3) 0.001(2)
C20 0.127(4) 0.067(3) 0.071(3) 0.005(2) 0.026(3) -0.016(3)
C21 0.083(2) 0.060(2) 0.058(2) -0.0050(19) 0.0281(19) -0.019(2)
C22 0.0482(16) 0.0442(17) 0.0414(15) -0.0136(14) 0.0166(13) -0.0166(13)
C23 0.0297(12) 0.0435(17) 0.0393(15) 0.0107(13) 0.0054(11) 0.0044(12)
C24 0.0463(16) 0.057(2) 0.069(2) 0.0311(18) 0.0220(16) 0.0161(15)
C25 0.0456(15) 0.0406(17) 0.0408(15) 0.0152(13) 0.0096(13) 0.0011(13)
C26 0.077(2) 0.052(2) 0.0441(18) 0.0039(15) 0.0223(17) -0.0005(17)
C27 0.0409(15) 0.0466(18) 0.0438(16) 0.0146(14) 0.0018(13) -0.0058(13)
C28 0.0364(16) 0.069(3) 0.096(3) 0.030(2) 0.0071(18) 0.0025(16)
C29 0.066(3) 0.058(3) 0.134(4) 0.023(3) 0.038(3) 0.019(2)
C30 0.093(3) 0.047(2) 0.104(3) -0.011(2) 0.044(3) 0.002(2)
C31 0.0575(19) 0.054(2) 0.058(2) -0.0066(17) 0.0114(16) -0.0081(16)
C32 0.0378(14) 0.0359(15) 0.0379(14) 0.0097(12) 0.0045(12) -0.0018(12)

loop_
_atom_type_symbol
_atom_type_description
_atom_type_scat_dispersion_real
_atom_type_scat_dispersion_imag
_atom_type_scat_source
C C 0.0033 0.0016 'International Tables Vol C Tables 4.2.6.8 and 6.1.1.4'
H H 0.0000 0.0000 'International Tables Vol C Tables 4.2.6.8 and 6.1.1.4'
N N 0.0061 0.0033 'International Tables Vol C Tables 4.2.6.8 and 6.1.1.4'
O O 0.0106 0.0060 'International Tables Vol C Tables 4.2.6.8 and 6.1.1.4'
Ni Ni 0.3393 1.1124 'International Tables Vol C Tables 4.2.6.8 and 6.1.1.4'

loop_
_geom_angle_atom_site_label_1
_geom_angle_atom_site_label_2
_geom_angle_atom_site_label_3
_geom_angle
_geom_angle_site_symmetry_1
_geom_angle_site_symmetry_3
O3 Ni1 O5W 91.83(7) . .
O3 Ni1 N1 92.79(8) . .
O5W Ni1 N1 101.26(7) . .
O3 Ni1 N2 172.94(7) . .
O5W Ni1 N2 89.81(7) . .
N1 Ni1 N2 80.15(8) . .
O3 Ni1 O2 90.22(7) . .
O5W Ni1 O2 160.63(7) . .
N1 Ni1 O2 97.88(7) . .
N2 Ni1 O2 90.51(8) . .
O3 Ni1 O1 95.54(7) . .
O5W Ni1 O1 98.95(6) . .
N1 Ni1 O1 157.85(7) . .
N2 Ni1 O1 90.99(8) . .
O2 Ni1 O1 61.68(6) . .
C13 O1 Ni1 88.15(13) . .
C13 O2 Ni1 90.26(14) . .
C23 O3 Ni1 128.32(16) . .
C1 N1 C12 118.4(2) . .
C1 N1 Ni1 128.63(19) . .
C12 N1 Ni1 112.69(16) . .
C10 N2 C11 118.1(2) . .
C10 N2 Ni1 129.56(17) . .
C11 N2 Ni1 112.35(17) . .
C17 N3 C16 108.7(2) . .
C27 N4 C26 107.9(3) . .
N1 C1 C2 122.2(3) . .
C3 C2 C1 119.7(3) . .
C2 C3 C4 120.3(3) . .
C3 C4 C12 116.8(3) . .
C3 C4 C5 125.1(3) . .
C12 C4 C5 118.0(3) . .
C6 C5 C4 121.2(3) . .
C5 C6 C7 122.3(3) . .
C11 C7 C8 116.6(3) . .
C11 C7 C6 118.1(3) . .
C8 C7 C6 125.3(3) . .
C9 C8 C7 120.5(3) . .
C8 C9 C10 118.9(3) . .
N2 C10 C9 123.2(3) . .
N2 C11 C7 122.8(3) . .
N2 C11 C12 117.1(2) . .
C7 C11 C12 120.1(2) . .
N1 C12 C4 122.5(3) . .
N1 C12 C11 117.2(2) . .
C4 C12 C11 120.2(3) . .
O2 C13 O1 119.6(2) . .
O2 C13 C14 120.7(2) . .
O1 C13 C14 119.7(2) . .
C15 C14 C13 115.0(2) . .
C16 C15 C22 106.4(3) . .
C16 C15 C14 126.3(3) . .
C22 C15 C14 127.2(2) . .
C15 C16 N3 110.5(3) . .
N3 C17 C18 131.1(3) . .
N3 C17 C22 107.7(3) . .
C18 C17 C22 121.2(3) . .
C17 C18 C19 117.7(4) . .
C20 C19 C18 121.0(4) . .
C21 C20 C19 121.8(4) . .
C20 C21 C22 118.8(4) . .
C21 C22 C17 119.5(3) . .
C21 C22 C15 133.8(3) . .
C17 C22 C15 106.7(2) . .
O4 C23 O3 124.7(2) . .
O4 C23 C24 118.3(2) . .
O3 C23 C24 117.0(2) . .
C25 C24 C23 113.2(2) . .
C26 C25 C32 106.0(3) . .
C26 C25 C24 125.2(3) . .
C32 C25 C24 128.8(3) . .
C25 C26 N4 110.9(3) . .
N4 C27 C28 130.1(3) . .
N4 C27 C32 107.9(3) . .
C28 C27 C32 121.9(3) . .
C29 C28 C27 118.0(3) . .
C28 C29 C30 121.6(4) . .
C29 C30 C31 121.8(4) . .
C30 C31 C32 118.0(3) . .
C31 C32 C27 118.6(3) . .
C31 C32 C25 134.2(3) . .
C27 C32 C25 107.2(3) . .

loop_
_geom_bond_atom_site_label_1
_geom_bond_atom_site_label_2
_geom_bond_distance
_geom_bond_site_symmetry_2
Ni1 O3 2.0513(18) .
Ni1 O5W 2.0595(16) .
Ni1 N1 2.0654(19) .
Ni1 N2 2.084(2) .
Ni1 O2 2.1161(17) .
Ni1 O1 2.1492(17) .
O1 C13 1.277(3) .
O2 C13 1.253(3) .
O3 C23 1.275(3) .
O4 C23 1.240(3) .
N1 C1 1.329(3) .
N1 C12 1.362(3) .
N2 C10 1.321(3) .
N2 C11 1.360(3) .
N3 C17 1.363(4) .
N3 C16 1.364(4) .
N4 C27 1.365(4) .
N4 C26 1.378(4) .
C1 C2 1.401(4) .
C2 C3 1.359(5) .
C3 C4 1.396(5) .
C4 C12 1.418(3) .
C4 C5 1.434(5) .
C5 C6 1.338(5) .
C6 C7 1.436(4) .
C7 C11 1.400(4) .
C7 C8 1.411(5) .
C8 C9 1.352(5) .
C9 C10 1.392(4) .
C11 C12 1.429(4) .
C13 C14 1.509(4) .
C14 C15 1.499(4) .
C15 C16 1.361(4) .
C15 C22 1.425(4) .
C17 C18 1.385(5) .
C17 C22 1.414(4) .
C18 C19 1.394(6) .
C19 C20 1.390(6) .
C20 C21 1.356(5) .
C21 C22 1.403(4) .
C23 C24 1.532(4) .
C24 C25 1.492(4) .
C25 C26 1.360(4) .
C25 C32 1.425(4) .
C27 C28 1.387(4) .
C27 C32 1.412(4) .
C28 C29 1.356(6) .
C29 C30 1.381(6) .
C30 C31 1.382(5) .
C31 C32 1.410(4) .

loop_
_geom_hbond_atom_site_label_D
_geom_hbond_atom_site_label_H
_geom_hbond_atom_site_label_A
_geom_hbond_distance_DH
_geom_hbond_distance_HA
_geom_hbond_distance_DA
_geom_hbond_angle_DHA
_geom_hbond_site_symmetry_A
_geom_hbond_publ_flag
O5W H5WA O4 0.8200 1.8400 2.587(3) 152.00 . yes
O5W H5WB O1 0.87(4) 1.84(4) 2.710(2) 173(4) 3_657 yes
N3 H3A O3 0.82(4) 2.10(4) 2.894(3) 165(4) 2_646 yes
N4 H4A O5W 0.97(5) 2.07(5) 2.994(3) 160(3) 4_454 yes
C5 H5A O2 0.9300 2.4100 3.239(3) 149.00 3_757 yes
